data_5000164
loop_
_publ_author_name
'Koritsanszky, T.'
'Strumpel, M. K.'
'Buschmann, J.'
'Luger, P.'
'Hansen, N. K.'
'Pichon-Pesme, V.'

_publ_section_title
;
 A study of the anomeric effect on an electronic scale: the electron
 density of 1,4-dioxane and trans-2,5-dichloro-1,4-dioxane
;
_journal_issue 24
_journal_name_full 'Journal of the American Chemical Society'
_journal_page_first 9148
_journal_page_last 9154
_journal_paper_doi 10.1021/ja00024a020
_journal_volume 113
_journal_year 1991
_chemical_formula_sum 'C4 H8 O2'
_space_group_IT_number 14
_symmetry_cell_setting monoclinic
_symmetry_space_group_name_Hall '-P 2yn'
_symmetry_space_group_name_H-M 'P 1 21/n 1'
_cell_angle_alpha 90
_cell_angle_beta 99.89(3)
_cell_angle_gamma 90
_cell_formula_units_Z 2
_cell_length_a 5.715(2)
_cell_length_b 6.458(2)
_cell_length_c 6.131(2)
_cod_original_sg_symbol_H-M 'P 21/n'
_cod_database_code 5000164

loop_
_symmetry_equiv_pos_site_id
_symmetry_equiv_pos_as_xyz
1 x,y,z
2 1/2-x,1/2+y,1/2-z
3 -x,-y,-z
4 -1/2+x,-1/2-y,-1/2+z

loop_
_atom_site_label
_atom_site_type_symbol
_atom_site_fract_x
_atom_site_fract_y
_atom_site_fract_z
O1 O 0.71569(4) 0.61369(4) 0.52560(5)
C1 C 0.50042(6) 0.70663(6) 0.56763(6)
C2 C 0.66224(6) 0.45595(6) 0.36109(6)
H1 H 0.425(1) 0.775(1) 0.430(1)
H2 H 0.543(1) 0.811(1) 0.683(1)
H3 H 0.589(1) 0.516(1) 0.223(1)
H4 H 0.810(1) 0.396(1) 0.336(1)
C2B* C 0.33776(6) 0.54405(6) 0.63891(6)
C1B* C 0.49958(6) 0.29337(6) 0.43237(6)
O1B* O 0.28431(4) 0.38631(4) 0.47440(5)
H3B* H 0.411(1) 0.484(1) 0.777(1)
H4B* H 0.190(1) 0.604(1) 0.664(1)
H1B* H 0.575(1) 0.225(1) 0.570(1)
H2B* H 0.457(1) 0.189(1) 0.317(1)

loop_
_atom_type_symbol
_atom_type_radius_bond
C 0.68
H 0.23
O 0.68
